data_7718567
loop_
_publ_author_name
'Yuan, Si'
'Hu, Chun-Li'
'Mao, Jiang-Gao'

_publ_section_title
;
 (C<sub>5</sub>N<sub>2</sub>H<sub>7</sub>)IO<sub>2</sub>F<sub>2</sub> and
 (C<sub>3</sub>N<sub>6</sub>H<sub>8</sub>)(IO<sub>2</sub>F<sub>2</sub>)<sub>2</sub>:
 two new organic-inorganic hybrid fluoroiodate birefringent crystals.
;
_journal_issue 21
_journal_name_full 'Dalton transactions (Cambridge, England : 2003)'
_journal_page_first 8667
_journal_page_last 8672
_journal_paper_doi 10.1039/d5dt00524h
_journal_volume 54
_journal_year 2025
_chemical_formula_sum 'C3 H8 F4 I2 N6 O4'
_chemical_formula_weight 521.95
_space_group_crystal_system monoclinic
_space_group_IT_number 15
_space_group_name_Hall '-C 2yc'
_space_group_name_H-M_alt 'C 1 2/c 1'
_atom_sites_solution_hydrogens mixed
_audit_creation_method SHELXL-2016/6
_audit_update_record
;
2025-04-23 deposited with the CCDC.	2025-04-25 downloaded from the CCDC.
;
_cell_angle_alpha 90
_cell_angle_beta 96.819(3)
_cell_angle_gamma 90
_cell_formula_units_Z 4
_cell_length_a 19.8063(7)
_cell_length_b 8.0742(3)
_cell_length_c 7.2996(3)
_cell_measurement_reflns_used 2524
_cell_measurement_temperature 100(2)
_cell_measurement_theta_max 30.6970
_cell_measurement_theta_min 2.9570
_cell_volume 1159.09(8)
_computing_cell_refinement 'CrysAlisPro 1.171.42.93a (Rigaku OD, 2023)'
_computing_data_collection 'CrysAlisPro 1.171.42.93a (Rigaku OD, 2023)'
_computing_data_reduction 'CrysAlisPro 1.171.42.93a (Rigaku OD, 2023)'
_computing_structure_refinement 'SHELXL-2016/6 (Sheldrick, 2016)'
_computing_structure_solution 'SHELXT 2018/2 (Sheldrick, 2018)'
_diffrn_ambient_temperature 100(2)
_diffrn_measured_fraction_theta_full 0.999
_diffrn_measured_fraction_theta_max 0.999
_diffrn_measurement_device_type 'XtaLAB Synergy R, HyPix'
_diffrn_radiation_type MoK\a
_diffrn_radiation_wavelength 0.71073
_diffrn_reflns_av_R_equivalents 0.0331
_diffrn_reflns_av_unetI/netI 0.0249
_diffrn_reflns_Laue_measured_fraction_full 0.999
_diffrn_reflns_Laue_measured_fraction_max 0.999
_diffrn_reflns_limit_h_max 24
_diffrn_reflns_limit_h_min -24
_diffrn_reflns_limit_k_max 8
_diffrn_reflns_limit_k_min -9
_diffrn_reflns_limit_l_max 9
_diffrn_reflns_limit_l_min -9
_diffrn_reflns_number 4029
_diffrn_reflns_point_group_measured_fraction_full 0.999
_diffrn_reflns_point_group_measured_fraction_max 0.999
_diffrn_reflns_theta_full 25.242
_diffrn_reflns_theta_max 26.018
_diffrn_reflns_theta_min 2.071
_exptl_absorpt_coefficient_mu 5.505
_exptl_absorpt_correction_T_max 1.000
_exptl_absorpt_correction_T_min 0.602
_exptl_absorpt_correction_type multi-scan
_exptl_absorpt_process_details
;
CrysAlisPro 1.171.43.101a (Rigaku Oxford Diffraction, 2023)
Empirical absorption correction using spherical harmonics,
implemented in SCALE3 ABSPACK scaling algorithm.
;
_exptl_crystal_colour colorless
_exptl_crystal_density_diffrn 2.991
_exptl_crystal_description brick
_exptl_crystal_F_000 968
_exptl_crystal_size_max 0.380
_exptl_crystal_size_mid 0.280
_exptl_crystal_size_min 0.250
_refine_diff_density_max 0.454
_refine_diff_density_min -0.991
_refine_diff_density_rms 0.168
_refine_ls_extinction_method none
_refine_ls_goodness_of_fit_ref 1.217
_refine_ls_hydrogen_treatment constr
_refine_ls_matrix_type full
_refine_ls_number_parameters 88
_refine_ls_number_reflns 1142
_refine_ls_number_restraints 6
_refine_ls_restrained_S_all 1.216
_refine_ls_R_factor_all 0.0198
_refine_ls_R_factor_gt 0.0188
_refine_ls_shift/su_max 0.002
_refine_ls_shift/su_mean 0.000
_refine_ls_structure_factor_coef Fsqd
_refine_ls_weighting_details 'w=1/[\s^2^(Fo^2^)+(0.0250P)^2^+0.4151P] where P=(Fo^2^+2Fc^2^)/3'
_refine_ls_weighting_scheme calc
_refine_ls_wR_factor_gt 0.0493
_refine_ls_wR_factor_ref 0.0498
_reflns_Friedel_coverage 0.000
_reflns_number_gt 1113
_reflns_number_total 1142
_reflns_threshold_expression 'I > 2\s(I)'
_cod_data_source_file d5dt00524h2.cif
_cod_data_source_block 1_CCDC1
_cod_depositor_comments 'Adding full bibliography for 7718566--7718567.cif.'
_cod_original_sg_symbol_H-M 'C 2/c'
_cod_database_code 7718567
_shelx_shelxl_version_number 2016/6
_shelx_space_group_comment
;
The symmetry employed for this shelxl refinement is uniquely defined
by the following loop, which should always be used as a source of
symmetry information in preference to the above space-group names.
They are only intended as comments.
;
_shelx_estimated_absorpt_t_min 0.229
_shelx_estimated_absorpt_t_max 0.340

loop_
_space_group_symop_operation_xyz
'x, y, z'
'-x, y, -z+1/2'
'x+1/2, y+1/2, z'
'-x+1/2, y+1/2, -z+1/2'
'-x, -y, -z'
'x, -y, z-1/2'
'-x+1/2, -y+1/2, -z'
'x+1/2, -y+1/2, z-1/2'

loop_
_atom_site_label
_atom_site_type_symbol
_atom_site_fract_x
_atom_site_fract_y
_atom_site_fract_z
_atom_site_U_iso_or_equiv
_atom_site_adp_type
_atom_site_occupancy
_atom_site_site_symmetry_order
_atom_site_calc_flag
_atom_site_refinement_flags_posn
_atom_site_refinement_flags_adp
_atom_site_refinement_flags_occupancy
_atom_site_disorder_assembly
_atom_site_disorder_group
I1 I 0.69671(2) 0.42307(2) 0.56725(2) 0.00632(10) Uani 1 1 d . . . . .
F2 F 0.60876(9) 0.2871(2) 0.5930(2) 0.0115(4) Uani 1 1 d . . . . .
F1 F 0.77627(10) 0.5573(2) 0.5396(3) 0.0156(4) Uani 1 1 d . . . . .
O1 O 0.64138(12) 0.5866(3) 0.4786(3) 0.0104(5) Uani 1 1 d . . . . .
O2 O 0.70488(10) 0.3201(3) 0.3548(3) 0.0112(5) Uani 1 1 d . . . . .
N1 N 0.54818(12) 0.6976(3) 0.6777(3) 0.0089(5) Uani 1 1 d . . . . .
H1A H 0.579156 0.645090 0.622937 0.011 Uiso 1 1 calc R U . . .
N2 N 0.500000 0.9548(5) 0.750000 0.0094(8) Uani 1 2 d S T P . .
N3 N 0.500000 0.4481(5) 0.750000 0.0104(8) Uani 1 2 d S T P . .
H3A H 0.532870 0.392330 0.700950 0.012 Uiso 1 1 d R U . . .
N4 N 0.60241(14) 0.9418(3) 0.6312(4) 0.0121(6) Uani 1 1 d . . . . .
H4A H 0.605172 1.050604 0.633388 0.015 Uiso 1 1 calc R U . . .
H4B H 0.634939 0.882844 0.590674 0.015 Uiso 1 1 calc R U . . .
C1 C 0.500000 0.6116(6) 0.750000 0.0080(9) Uani 1 2 d S TU P . .
C2 C 0.54955(15) 0.8672(4) 0.6884(4) 0.0093(6) Uani 1 1 d . . . . .

loop_
_atom_site_aniso_label
_atom_site_aniso_U_11
_atom_site_aniso_U_22
_atom_site_aniso_U_33
_atom_site_aniso_U_23
_atom_site_aniso_U_13
_atom_site_aniso_U_12
I1 0.00524(15) 0.00727(14) 0.00675(14) -0.00005(6) 0.00204(9) 0.00070(6)
F2 0.0110(8) 0.0110(10) 0.0131(9) 0.0001(7) 0.0035(7) -0.0033(7)
F1 0.0116(10) 0.0162(11) 0.0201(11) -0.0008(8) 0.0070(8) -0.0031(7)
O1 0.0100(11) 0.0098(12) 0.0118(13) 0.0018(8) 0.0031(9) 0.0042(8)
O2 0.0140(11) 0.0124(12) 0.0077(11) -0.0021(9) 0.0030(8) 0.0038(9)
N1 0.0088(12) 0.0091(13) 0.0093(13) -0.0001(10) 0.0032(10) 0.0002(10)
N2 0.0061(18) 0.0104(19) 0.012(2) 0.000 0.0022(14) 0.000
N3 0.0106(19) 0.0078(19) 0.013(2) 0.000 0.0020(15) 0.000
N4 0.0060(13) 0.0108(15) 0.0203(16) 0.0022(11) 0.0051(11) 0.0000(10)
C1 0.0054(18) 0.0104(18) 0.0071(18) 0.000 -0.0043(14) 0.000
C2 0.0092(15) 0.0107(16) 0.0075(15) 0.0011(13) -0.0010(11) 0.0001(12)

loop_
_atom_type_symbol
_atom_type_description
_atom_type_scat_dispersion_real
_atom_type_scat_dispersion_imag
_atom_type_scat_source
C C 0.0033 0.0016 'International Tables Vol C Tables 4.2.6.8 and 6.1.1.4'
H H 0.0000 0.0000 'International Tables Vol C Tables 4.2.6.8 and 6.1.1.4'
N N 0.0061 0.0033 'International Tables Vol C Tables 4.2.6.8 and 6.1.1.4'
O O 0.0106 0.0060 'International Tables Vol C Tables 4.2.6.8 and 6.1.1.4'
F F 0.0171 0.0103 'International Tables Vol C Tables 4.2.6.8 and 6.1.1.4'
I I -0.4742 1.8119 'International Tables Vol C Tables 4.2.6.8 and 6.1.1.4'

loop_
_geom_angle_atom_site_label_1
_geom_angle_atom_site_label_2
_geom_angle_atom_site_label_3
_geom_angle
_geom_angle_site_symmetry_1
_geom_angle_site_symmetry_3
_geom_angle_publ_flag
O2 I1 O1 98.32(10) . . ?
O2 I1 F1 90.64(9) . . ?
O1 I1 F1 91.17(10) . . ?
O2 I1 F2 89.75(9) . . ?
O1 I1 F2 86.48(9) . . ?
F1 I1 F2 177.66(7) . . ?
C1 N1 C2 120.4(3) . . ?
C1 N1 H1A 119.8 . . ?
C2 N1 H1A 119.8 . . ?
C2 N2 C2 115.8(4) . 2_656 ?
C1 N3 H3A 120.0 . . ?
C1 N3 H3A 120.001(2) . 2_656 ?
H3A N3 H3A 120.0 . 2_656 ?
C2 N4 H4A 120.0 . . ?
C2 N4 H4B 120.0 . . ?
H4A N4 H4B 120.0 . . ?
N3 C1 N1 121.3(2) . . ?
N3 C1 N1 121.3(2) . 2_656 ?
N1 C1 N1 117.4(4) . 2_656 ?
N4 C2 N2 120.7(3) . . ?
N4 C2 N1 116.7(3) . . ?
N2 C2 N1 122.7(3) . . ?

loop_
_geom_bond_atom_site_label_1
_geom_bond_atom_site_label_2
_geom_bond_distance
_geom_bond_site_symmetry_2
_geom_bond_publ_flag
I1 O2 1.784(2) . ?
I1 O1 1.787(2) . ?
I1 F1 1.9426(19) . ?
I1 F2 2.0863(17) . ?
N1 C1 1.338(4) . ?
N1 C2 1.372(4) . ?
N1 H1A 0.8800 . ?
N2 C2 1.330(4) . ?
N2 C2 1.330(4) 2_656 ?
N3 C1 1.320(6) . ?
N3 H3A 0.8999 . ?
N3 H3A 0.8999 2_656 ?
N4 C2 1.318(4) . ?
N4 H4A 0.8800 . ?
N4 H4B 0.8800 . ?

loop_
_geom_hbond_atom_site_label_D
_geom_hbond_atom_site_label_H
_geom_hbond_atom_site_label_A
_geom_hbond_distance_DH
_geom_hbond_distance_HA
_geom_hbond_distance_DA
_geom_hbond_angle_DHA
_geom_hbond_site_symmetry_A
N1 H1A O1 0.88 1.78 2.638(3) 165.3 .
N3 H3A F2 0.90 1.97 2.869(3) 175.4 .
N4 H4A F2 0.88 1.93 2.806(3) 170.2 1_565
N4 H4B F1 0.88 2.15 2.835(4) 134.1 7_666
